data_7154724
loop_
_publ_author_name
'Zhang, Chun-Lin'
'Wang, Dong-Ling'
'Chen, Kun-Quan'
'Ye, Song'

_publ_section_title
;
 N-Heterocyclic carbene-catalyzed [3 + 3] cyclocondensation of bromoenals
 with hydrazones: highly enantioselective synthesis of dihydropyridazones.
;
_journal_issue 46
_journal_name_full 'Organic &amp; biomolecular chemistry'
_journal_page_first 11255
_journal_page_last 11262
_journal_paper_doi 10.1039/c5ob01748c
_journal_volume 13
_journal_year 2015
_chemical_absolute_configuration ad
_chemical_formula_moiety 'C20 H19 Cl N2 O4'
_chemical_formula_sum 'C20 H19 Cl N2 O4'
_chemical_formula_weight 386.82
_space_group_crystal_system monoclinic
_space_group_IT_number 4
_space_group_name_Hall 'P 2yb'
_space_group_name_H-M_alt 'P 1 21 1'
_symmetry_space_group_name_Hall 'P 2yb'
_symmetry_space_group_name_H-M 'P 1 21 1'
_atom_sites_solution_hydrogens geom
_atom_sites_solution_primary direct
_audit_creation_date 2015-06-08
_audit_creation_method
;
Olex2 1.2
(compiled 2015.01.26 svn.r3150 for OlexSys, GUI svn.r4998)
;
_audit_update_record
;
2015-08-14 deposited with the CCDC.
2015-09-16 downloaded from the CCDC.
;
_cell_angle_alpha 90
_cell_angle_beta 92.583(7)
_cell_angle_gamma 90
_cell_formula_units_Z 2
_cell_length_a 8.708(4)
_cell_length_b 6.286(3)
_cell_length_c 17.049(8)
_cell_measurement_reflns_used 3008
_cell_measurement_temperature 173.1500
_cell_measurement_theta_max 27.4757
_cell_measurement_theta_min 2.3917
_cell_volume 932.3(8)
_computing_cell_refinement 'CrystalClear (Rigaku Inc., 2007)'
_computing_data_collection 'CrystalClear (Rigaku Inc., 2007)'
_computing_data_reduction 'CrystalClear (Rigaku Inc., 2007)'
_computing_molecular_graphics 'Olex2 (Dolomanov et al., 2009)'
_computing_publication_material 'CIFTAB (Sheldrick, 2013)'
_computing_structure_refinement 'SHELXL (Sheldrick, 2014)'
_computing_structure_solution
;
'SHELXT (Sheldrick, 2014)'
;
_diffrn_ambient_temperature 173.1500
_diffrn_detector_area_resol_mean 28.5714
_diffrn_measured_fraction_theta_full 0.996
_diffrn_measured_fraction_theta_max 0.995
_diffrn_measurement_details
;
scan:
    Number of images: 360
               Slice: -110.0000 - 70.0000
         Image width: 0.5000
            Exp time: 14.0000
       Rotation axis: Omega
               Omega: 0.0000
                 Chi: 45.0000
                 Phi: 270.0000
                 XTD: 45.0740
              2theta: -19.8628
scan:
    Number of images: 360
               Slice: -110.0000 - 70.0000
         Image width: 0.5000
            Exp time: 14.0000
       Rotation axis: Omega
               Omega: 0.0000
                 Chi: 45.0000
                 Phi: 90.0000
                 XTD: 45.0740
              2theta: -19.8628
scan:
    Number of images: 344
               Slice: -110.0000 - 62.0000
         Image width: 0.5000
            Exp time: 14.0000
       Rotation axis: Omega
               Omega: 0.0000
                 Chi: 45.0000
                 Phi: 180.0000
                 XTD: 45.0740
              2theta: -19.8628
;
_diffrn_measurement_device
;
Saturn724+ (2x2 bin mode)
;
_diffrn_measurement_device_details
;
AFC10: Fixed Chi 2 circle
;
_diffrn_measurement_device_type 'Saturn724+ CCD'
_diffrn_measurement_method '\w scans at fixed \c = 45\%'
_diffrn_orient_matrix_type d*Trek
_diffrn_orient_matrix_UB_11 0.0597
_diffrn_orient_matrix_UB_12 -0.0440
_diffrn_orient_matrix_UB_13 -0.0878
_diffrn_orient_matrix_UB_21 0.0052
_diffrn_orient_matrix_UB_22 0.1435
_diffrn_orient_matrix_UB_23 -0.0684
_diffrn_orient_matrix_UB_31 0.0515
_diffrn_orient_matrix_UB_32 0.0106
_diffrn_orient_matrix_UB_33 0.0262
_diffrn_radiation_detector CCD
_diffrn_radiation_monochromator 'Graphite Monochromator'
_diffrn_radiation_type MoK\a
_diffrn_radiation_wavelength 0.71073
_diffrn_reflns_av_R_equivalents 0.0354
_diffrn_reflns_av_unetI/netI 0.0381
_diffrn_reflns_laue_measured_fraction_full 0.996
_diffrn_reflns_laue_measured_fraction_max 0.995
_diffrn_reflns_limit_h_max 11
_diffrn_reflns_limit_h_min -11
_diffrn_reflns_limit_k_max 8
_diffrn_reflns_limit_k_min -8
_diffrn_reflns_limit_l_max 22
_diffrn_reflns_limit_l_min -21
_diffrn_reflns_number 10792
_diffrn_reflns_point_group_measured_fraction_full 0.982
_diffrn_reflns_point_group_measured_fraction_max 0.973
_diffrn_reflns_theta_full 26.000
_diffrn_reflns_theta_max 27.485
_diffrn_reflns_theta_min 2.677
_diffrn_source 'Sealed Tube'
_diffrn_source_current 30.0000
_diffrn_source_power 1.5000
_diffrn_source_voltage 50.0000
_exptl_absorpt_coefficient_mu 0.234
_exptl_absorpt_correction_T_max 1.0000
_exptl_absorpt_correction_T_min 0.84498
_exptl_absorpt_correction_type multi-scan
_exptl_absorpt_process_details 'CrystalClear (Rigaku Inc., 2007)'
_exptl_crystal_colour Colorless
_exptl_crystal_density_diffrn 1.378
_exptl_crystal_description rod
_exptl_crystal_F_000 404
_exptl_crystal_size_max 0.62
_exptl_crystal_size_mid 0.13
_exptl_crystal_size_min 0.07
_refine_diff_density_max 0.169
_refine_diff_density_min -0.224
_refine_diff_density_rms 0.039
_refine_ls_abs_structure_details
;
 Flack x determined using 1417 quotients [(I+)-(I-)]/[(I+)+(I-)]
 (Parsons, Flack and Wagner, Acta Cryst. B69 (2013) 249-259).
;
_refine_ls_abs_structure_Flack -0.02(4)
_refine_ls_extinction_method none
_refine_ls_goodness_of_fit_ref 1.016
_refine_ls_hydrogen_treatment constr
_refine_ls_matrix_type full
_refine_ls_number_parameters 246
_refine_ls_number_reflns 4151
_refine_ls_number_restraints 1
_refine_ls_restrained_S_all 1.016
_refine_ls_R_factor_all 0.0494
_refine_ls_R_factor_gt 0.0452
_refine_ls_shift/su_max 0.001
_refine_ls_shift/su_mean 0.000
_refine_ls_structure_factor_coef Fsqd
_refine_ls_weighting_details 'w=1/[\s^2^(Fo^2^)+(0.1000P)^2^] where P=(Fo^2^+2Fc^2^)/3'
_refine_ls_weighting_scheme calc
_refine_ls_wR_factor_gt 0.1359
_refine_ls_wR_factor_ref 0.1396
_reflns_Friedel_coverage 0.790
_reflns_friedel_fraction_full 0.965
_reflns_friedel_fraction_max 0.947
_reflns_number_gt 3887
_reflns_number_total 4151
_reflns_threshold_expression 'I > 2\s(I)'
_cod_data_source_file c5ob01748c2.cif
_cod_data_source_block sa4165
_cod_depositor_comments 'Adding full bibliography for 7154724.cif.'
_cod_database_code 7154724
_shelx_space_group_comment
;
The symmetry employed for this shelxl refinement is uniquely defined
by the following loop, which should always be used as a source of
symmetry information in preference to the above space-group names.
They are only intended as comments.
;
_diffrn_number_total 2326
_olex2_refinement_description
;
1. Fixed Uiso
 At 1.2 times of:
  All C(H) groups, All C(H,H) groups
 At 1.5 times of:
  All C(H,H,H) groups
2.a Ternary CH refined with riding coordinates:
 C1(H1)
2.b Secondary CH2 refined with riding coordinates:
 C4(H4A,H4B), C12(H12A,H12B)
2.c Aromatic/amide H refined with riding coordinates:
 C6(H6), C7(H7), C9(H9), C10(H10), C15(H15), C16(H16), C18(H18), C19(H19)
2.d Idealised Me refined as rotating group:
 C13(H13A,H13B,H13C), C20(H20A,H20B,H20C)
;
_shelx_shelxl_version_number 2014/7
_olex2_submission_special_instructions 'No special instructions were received'

loop_
_space_group_symop_operation_xyz
'x, y, z'
'-x, y+1/2, -z'

loop_
_atom_site_label
_atom_site_type_symbol
_atom_site_fract_x
_atom_site_fract_y
_atom_site_fract_z
_atom_site_U_iso_or_equiv
_atom_site_adp_type
_atom_site_occupancy
_atom_site_site_symmetry_order
_atom_site_calc_flag
_atom_site_refinement_flags_posn
Cl1 Cl 0.84035(13) 0.7443(3) 0.00200(6) 0.0718(5) Uani 1 1 d .
O1 O 0.6867(3) 0.0504(4) 0.32152(13) 0.0311(5) Uani 1 1 d .
O2 O 0.1018(3) 0.4715(5) 0.17188(15) 0.0411(6) Uani 1 1 d .
O3 O 0.1411(2) 0.6642(4) 0.28237(13) 0.0299(5) Uani 1 1 d .
O4 O 0.8636(3) 0.6050(4) 0.60399(13) 0.0338(5) Uani 1 1 d .
N1 N 0.3901(3) 0.4378(4) 0.32011(15) 0.0227(5) Uani 1 1 d .
N2 N 0.5233(3) 0.3255(4) 0.33949(15) 0.0250(5) Uani 1 1 d .
C1 C 0.3887(3) 0.2535(5) 0.19179(17) 0.0253(6) Uani 1 1 d .
H1 H 0.3041 0.2033 0.1567 0.030 Uiso 1 1 calc R
C2 C 0.3254(3) 0.4038(5) 0.25138(18) 0.0244(6) Uani 1 1 d .
C3 C 0.5678(3) 0.1413(5) 0.30203(17) 0.0247(6) Uani 1 1 d .
C4 C 0.4556(4) 0.0649(5) 0.23829(19) 0.0292(6) Uani 1 1 d .
H4A H 0.3732 -0.0136 0.2615 0.035 Uiso 1 1 calc R
H4B H 0.5074 -0.0301 0.2033 0.035 Uiso 1 1 calc R
C5 C 0.5047(3) 0.3727(5) 0.14345(18) 0.0281(6) Uani 1 1 d .
C6 C 0.4615(4) 0.5629(6) 0.10597(19) 0.0339(7) Uani 1 1 d .
H6 H 0.3620 0.6138 0.1105 0.041 Uiso 1 1 calc R
C7 C 0.5628(5) 0.6762(6) 0.0625(2) 0.0405(8) Uani 1 1 d .
H7 H 0.5324 0.8023 0.0378 0.049 Uiso 1 1 calc R
C8 C 0.7117(4) 0.5992(8) 0.0561(2) 0.0439(10) Uani 1 1 d .
C9 C 0.7568(4) 0.4117(9) 0.0908(2) 0.0550(13) Uani 1 1 d .
H9 H 0.8557 0.3598 0.0851 0.066 Uiso 1 1 calc R
C10 C 0.6531(4) 0.2998(8) 0.1347(2) 0.0441(9) Uani 1 1 d .
H10 H 0.6840 0.1731 0.1588 0.053 Uiso 1 1 calc R
C11 C 0.1779(3) 0.5165(5) 0.23111(17) 0.0257(6) Uani 1 1 d .
C12 C -0.0080(3) 0.7672(6) 0.2669(2) 0.0330(7) Uani 1 1 d .
H12A H -0.0457 0.8215 0.3157 0.040 Uiso 1 1 calc R
H12B H -0.0814 0.6635 0.2460 0.040 Uiso 1 1 calc R
C13 C 0.0053(5) 0.9455(7) 0.2099(3) 0.0502(10) Uani 1 1 d .
H13A H 0.0338 0.8899 0.1601 0.075 Uiso 1 1 calc GR
H13B H 0.0823 1.0439 0.2292 0.075 Uiso 1 1 calc GR
H13C H -0.0918 1.0173 0.2035 0.075 Uiso 1 1 calc GR
C14 C 0.6091(3) 0.4016(5) 0.40798(17) 0.0233(6) Uani 1 1 d .
C15 C 0.6824(3) 0.5956(5) 0.40477(18) 0.0261(6) Uani 1 1 d .
H15 H 0.6745 0.6760 0.3590 0.031 Uiso 1 1 calc R
C16 C 0.7681(4) 0.6715(5) 0.46963(18) 0.0288(6) Uani 1 1 d .
H16 H 0.8176 0.8024 0.4675 0.035 Uiso 1 1 calc R
C17 C 0.7789(3) 0.5495(5) 0.53770(17) 0.0258(6) Uani 1 1 d .
C18 C 0.7032(3) 0.3554(5) 0.54137(18) 0.0257(6) Uani 1 1 d .
H18 H 0.7096 0.2756 0.5873 0.031 Uiso 1 1 calc R
C19 C 0.6178(3) 0.2806(5) 0.47604(17) 0.0250(6) Uani 1 1 d .
H19 H 0.5670 0.1506 0.4780 0.030 Uiso 1 1 calc R
C20 C 0.9650(4) 0.7837(6) 0.5983(2) 0.0382(8) Uani 1 1 d .
H20A H 1.0314 0.7619 0.5556 0.057 Uiso 1 1 calc GR
H20B H 1.0257 0.7981 0.6464 0.057 Uiso 1 1 calc GR
H20C H 0.9056 0.9107 0.5891 0.057 Uiso 1 1 calc GR

loop_
_atom_site_aniso_label
_atom_site_aniso_U_11
_atom_site_aniso_U_22
_atom_site_aniso_U_33
_atom_site_aniso_U_23
_atom_site_aniso_U_13
_atom_site_aniso_U_12
Cl1 0.0454(5) 0.1231(12) 0.0470(6) 0.0287(7) 0.0031(4) -0.0310(7)
O1 0.0305(11) 0.0278(11) 0.0349(12) 0.0028(10) 0.0006(9) 0.0087(9)
O2 0.0299(12) 0.0524(16) 0.0401(14) -0.0129(12) -0.0088(10) 0.0087(11)
O3 0.0246(10) 0.0331(12) 0.0319(11) -0.0034(10) -0.0007(8) 0.0089(9)
O4 0.0328(11) 0.0374(13) 0.0307(12) -0.0029(10) -0.0054(9) -0.0077(10)
N1 0.0213(11) 0.0233(12) 0.0234(12) 0.0025(10) 0.0014(9) 0.0031(9)
N2 0.0218(11) 0.0261(12) 0.0270(13) 0.0001(11) -0.0007(9) 0.0046(10)
C1 0.0247(13) 0.0257(14) 0.0257(14) -0.0036(12) 0.0019(11) 0.0015(12)
C2 0.0216(13) 0.0253(14) 0.0266(14) 0.0022(12) 0.0030(11) 0.0001(11)
C3 0.0269(14) 0.0218(13) 0.0259(14) 0.0045(12) 0.0055(11) -0.0017(12)
C4 0.0342(16) 0.0229(13) 0.0305(16) -0.0030(12) 0.0024(12) 0.0022(12)
C5 0.0258(14) 0.0356(16) 0.0229(14) -0.0039(12) -0.0002(11) 0.0015(12)
C6 0.0366(16) 0.0364(17) 0.0294(16) 0.0012(14) 0.0095(13) 0.0044(14)
C7 0.048(2) 0.0399(19) 0.0343(18) 0.0048(16) 0.0064(15) -0.0067(16)
C8 0.0334(17) 0.074(3) 0.0246(16) 0.0072(17) 0.0007(13) -0.0164(18)
C9 0.0245(16) 0.101(4) 0.040(2) 0.023(2) 0.0013(14) 0.005(2)
C10 0.0285(16) 0.067(3) 0.0373(18) 0.0178(19) 0.0030(13) 0.0127(17)
C11 0.0233(13) 0.0259(14) 0.0281(15) 0.0010(12) 0.0033(11) -0.0016(11)
C12 0.0201(13) 0.0365(17) 0.0425(18) -0.0010(15) 0.0029(12) 0.0093(13)
C13 0.041(2) 0.052(2) 0.057(3) 0.016(2) 0.0022(17) 0.0186(18)
C14 0.0216(13) 0.0251(14) 0.0231(14) -0.0002(11) 0.0015(10) 0.0055(11)
C15 0.0271(14) 0.0244(14) 0.0268(15) 0.0060(12) 0.0006(11) 0.0016(11)
C16 0.0276(14) 0.0250(14) 0.0343(16) 0.0016(13) 0.0053(12) -0.0023(12)
C17 0.0225(13) 0.0263(14) 0.0287(15) -0.0013(12) 0.0011(11) 0.0021(12)
C18 0.0232(13) 0.0292(15) 0.0250(14) 0.0051(12) 0.0031(11) 0.0002(12)
C19 0.0238(13) 0.0236(13) 0.0279(15) 0.0047(12) 0.0043(11) 0.0002(11)
C20 0.0331(16) 0.0373(18) 0.044(2) -0.0088(16) 0.0022(14) -0.0100(15)

loop_
_atom_type_symbol
_atom_type_description
_atom_type_scat_dispersion_real
_atom_type_scat_dispersion_imag
_atom_type_scat_source
C C 0.0033 0.0016 'International Tables Vol C Tables 4.2.6.8 and 6.1.1.4'
H H 0.0000 0.0000 'International Tables Vol C Tables 4.2.6.8 and 6.1.1.4'
Cl Cl 0.1484 0.1585 'International Tables Vol C Tables 4.2.6.8 and 6.1.1.4'
N N 0.0061 0.0033 'International Tables Vol C Tables 4.2.6.8 and 6.1.1.4'
O O 0.0106 0.0060 'International Tables Vol C Tables 4.2.6.8 and 6.1.1.4'

loop_
_geom_angle_atom_site_label_1
_geom_angle_atom_site_label_2
_geom_angle_atom_site_label_3
_geom_angle
C11 O3 C12 115.5(2)
C17 O4 C20 117.0(3)
C2 N1 N2 117.2(2)
N1 N2 C3 124.4(2)
N1 N2 C14 115.0(2)
C3 N2 C14 120.4(2)
C2 C1 H1 109.0
C2 C1 C4 106.2(2)
C2 C1 C5 109.1(2)
C4 C1 H1 109.0
C4 C1 C5 114.5(2)
C5 C1 H1 109.0
N1 C2 C1 123.7(3)
N1 C2 C11 117.7(3)
C11 C2 C1 118.5(2)
O1 C3 N2 121.3(3)
O1 C3 C4 124.3(3)
N2 C3 C4 114.4(3)
C1 C4 H4A 109.6
C1 C4 H4B 109.6
C3 C4 C1 110.3(3)
C3 C4 H4A 109.6
C3 C4 H4B 109.6
H4A C4 H4B 108.1
C6 C5 C1 119.6(3)
C10 C5 C1 122.6(3)
C10 C5 C6 117.8(3)
C5 C6 H6 119.2
C7 C6 C5 121.5(3)
C7 C6 H6 119.2
C6 C7 H7 120.5
C6 C7 C8 118.9(4)
C8 C7 H7 120.5
C7 C8 Cl1 118.9(3)
C9 C8 Cl1 120.1(3)
C9 C8 C7 121.0(4)
C8 C9 H9 120.4
C8 C9 C10 119.2(4)
C10 C9 H9 120.4
C5 C10 C9 121.5(4)
C5 C10 H10 119.3
C9 C10 H10 119.3
O2 C11 O3 124.9(3)
O2 C11 C2 120.8(3)
O3 C11 C2 114.3(2)
O3 C12 H12A 109.5
O3 C12 H12B 109.5
O3 C12 C13 110.8(3)
H12A C12 H12B 108.1
C13 C12 H12A 109.5
C13 C12 H12B 109.5
C12 C13 H13A 109.5
C12 C13 H13B 109.5
C12 C13 H13C 109.5
H13A C13 H13B 109.5
H13A C13 H13C 109.5
H13B C13 H13C 109.5
C15 C14 N2 119.1(3)
C15 C14 C19 120.7(3)
C19 C14 N2 120.2(3)
C14 C15 H15 119.8
C14 C15 C16 120.3(3)
C16 C15 H15 119.8
C15 C16 H16 120.4
C15 C16 C17 119.2(3)
C17 C16 H16 120.4
O4 C17 C16 124.3(3)
O4 C17 C18 115.2(3)
C18 C17 C16 120.5(3)
C17 C18 H18 120.1
C17 C18 C19 119.8(3)
C19 C18 H18 120.1
C14 C19 C18 119.4(3)
C14 C19 H19 120.3
C18 C19 H19 120.3
O4 C20 H20A 109.5
O4 C20 H20B 109.5
O4 C20 H20C 109.5
H20A C20 H20B 109.5
H20A C20 H20C 109.5
H20B C20 H20C 109.5

loop_
_geom_bond_atom_site_label_1
_geom_bond_atom_site_label_2
_geom_bond_distance
Cl1 C8 1.741(4)
O1 C3 1.215(4)
O2 C11 1.216(4)
O3 C11 1.324(4)
O3 C12 1.464(4)
O4 C17 1.367(4)
O4 C20 1.435(4)
N1 N2 1.385(3)
N1 C2 1.295(4)
N2 C3 1.386(4)
N2 C14 1.439(4)
C1 H1 0.9800
C1 C2 1.510(4)
C1 C4 1.527(4)
C1 C5 1.528(4)
C2 C11 1.494(4)
C3 C4 1.507(4)
C4 H4A 0.9700
C4 H4B 0.9700
C5 C6 1.399(5)
C5 C10 1.385(5)
C6 H6 0.9300
C6 C7 1.376(5)
C7 H7 0.9300
C7 C8 1.393(6)
C8 C9 1.369(7)
C9 H9 0.9300
C9 C10 1.390(6)
C10 H10 0.9300
C12 H12A 0.9700
C12 H12B 0.9700
C12 C13 1.492(5)
C13 H13A 0.9600
C13 H13B 0.9600
C13 H13C 0.9600
C14 C15 1.378(4)
C14 C19 1.387(4)
C15 H15 0.9300
C15 C16 1.390(4)
C16 H16 0.9300
C16 C17 1.391(4)
C17 C18 1.390(4)
C18 H18 0.9300
C18 C19 1.393(4)
C19 H19 0.9300
C20 H20A 0.9600
C20 H20B 0.9600
C20 H20C 0.9600

loop_
_geom_torsion_atom_site_label_1
_geom_torsion_atom_site_label_2
_geom_torsion_atom_site_label_3
_geom_torsion_atom_site_label_4
_geom_torsion
Cl1 C8 C9 C10 179.0(3)
O1 C3 C4 C1 -142.1(3)
O4 C17 C18 C19 -177.9(3)
N1 N2 C3 O1 179.6(3)
N1 N2 C3 C4 -1.8(4)
N1 N2 C14 C15 -69.2(3)
N1 N2 C14 C19 111.0(3)
N1 C2 C11 O2 -170.7(3)
N1 C2 C11 O3 9.4(4)
N2 N1 C2 C1 -1.2(4)
N2 N1 C2 C11 177.3(2)
N2 C3 C4 C1 39.4(3)
N2 C14 C15 C16 -179.0(3)
N2 C14 C19 C18 179.1(3)
C1 C2 C11 O2 7.9(4)
C1 C2 C11 O3 -172.0(3)
C1 C5 C6 C7 179.4(3)
C1 C5 C10 C9 -179.6(4)
C2 N1 N2 C3 -19.1(4)
C2 N1 N2 C14 166.7(3)
C2 C1 C4 C3 -53.4(3)
C2 C1 C5 C6 -53.6(4)
C2 C1 C5 C10 126.5(3)
C3 N2 C14 C15 116.4(3)
C3 N2 C14 C19 -63.4(3)
C4 C1 C2 N1 37.2(4)
C4 C1 C2 C11 -141.4(3)
C4 C1 C5 C6 -172.4(3)
C4 C1 C5 C10 7.7(5)
C5 C1 C2 N1 -86.7(3)
C5 C1 C2 C11 94.8(3)
C5 C1 C4 C3 67.0(3)
C5 C6 C7 C8 -0.1(5)
C6 C5 C10 C9 0.5(6)
C6 C7 C8 Cl1 -179.3(3)
C6 C7 C8 C9 1.4(6)
C7 C8 C9 C10 -1.6(7)
C8 C9 C10 C5 0.7(7)
C10 C5 C6 C7 -0.8(5)
C11 O3 C12 C13 -84.2(4)
C12 O3 C11 O2 4.1(4)
C12 O3 C11 C2 -175.9(3)
C14 N2 C3 O1 -6.5(4)
C14 N2 C3 C4 172.0(3)
C14 C15 C16 C17 0.0(4)
C15 C14 C19 C18 -0.8(4)
C15 C16 C17 O4 177.9(3)
C15 C16 C17 C18 -0.9(4)
C16 C17 C18 C19 1.0(4)
C17 C18 C19 C14 -0.1(4)
C19 C14 C15 C16 0.9(4)
C20 O4 C17 C16 -9.7(4)
C20 O4 C17 C18 169.1(3)
